data_7060079
loop_
_publ_author_name
'Mironova, Olga A.'
'Ryadun, Aleksey A.'
'Sukhikh, Taisiya S.'
'Konchenko, Sergey N.'
'Pushkarevsky, Nikolay A.'

_publ_section_title
;
 Synthesis and luminescence studies of lanthanide complexes (Gd, Tb, Dy)
 with phenyl- and 2-pyridylthiolates supported by a bulky \b-diketiminate
 ligand. Impact of the ligand environment on terbium(iii) emission
;
_journal_issue 45
_journal_name_full 'New Journal of Chemistry'
_journal_page_first 19769
_journal_page_last 19779
_journal_paper_doi 10.1039/D0NJ04201C
_journal_volume 44
_journal_year 2020
_chemical_formula_moiety 'C45 H59 N2 O S2 Tb'
_chemical_formula_sum 'C45 H59 N2 O S2 Tb'
_chemical_formula_weight 866.98
_chemical_properties_physical Air-sensitive,Moisture-sensitive
_space_group_crystal_system triclinic
_space_group_IT_number 2
_space_group_name_Hall '-P 1'
_space_group_name_H-M_alt 'P -1'
_atom_sites_solution_hydrogens geom
_atom_sites_solution_primary dual
_audit_creation_date 2020-07-21
_audit_creation_method
;
Olex2 1.2
(compiled 2018.05.29 svn.r3508 for OlexSys, GUI svn.r5506)
;
_audit_update_record
;
2020-07-24 deposited with the CCDC.	2020-10-20 downloaded from the CCDC.
;
_cell_angle_alpha 88.633(2)
_cell_angle_beta 81.303(2)
_cell_angle_gamma 65.0100(10)
_cell_formula_units_Z 2
_cell_length_a 11.1634(4)
_cell_length_b 11.3600(5)
_cell_length_c 18.3231(9)
_cell_measurement_reflns_used 9060
_cell_measurement_temperature 150(2)
_cell_measurement_theta_max 26.46
_cell_measurement_theta_min 2.25
_cell_volume 2079.83(16)
_computing_cell_refinement 'Bruker SAINT'
_computing_data_collection 'Bruker APEX2'
_computing_data_reduction 'Bruker SAINT'
_computing_molecular_graphics 'Olex2 (Dolomanov et al., 2009)'
_computing_publication_material 'Olex2 (Dolomanov et al., 2009)'
_computing_structure_refinement 'ShelXL (Sheldrick, 2015)'
_computing_structure_solution 'ShelXT (Sheldrick, 2015)'
_diffrn_ambient_temperature 150(2)
_diffrn_detector CCD
_diffrn_detector_area_resol_mean 8.33
_diffrn_detector_type 'Bruker APEXII CCD area detector'
_diffrn_measured_fraction_theta_full 0.996
_diffrn_measured_fraction_theta_max 0.991
_diffrn_measurement_device '\k-geometry diffractometer'
_diffrn_measurement_device_type 'Bruker APEX-II CCD'
_diffrn_measurement_method '\f and \w scans'
_diffrn_radiation_monochromator graphite
_diffrn_radiation_type MoK\a
_diffrn_radiation_wavelength 0.71073
_diffrn_reflns_av_R_equivalents 0.0237
_diffrn_reflns_av_unetI/netI 0.0412
_diffrn_reflns_Laue_measured_fraction_full 0.996
_diffrn_reflns_Laue_measured_fraction_max 0.991
_diffrn_reflns_limit_h_max 13
_diffrn_reflns_limit_h_min -12
_diffrn_reflns_limit_k_max 14
_diffrn_reflns_limit_k_min -13
_diffrn_reflns_limit_l_max 22
_diffrn_reflns_limit_l_min -22
_diffrn_reflns_number 16619
_diffrn_reflns_point_group_measured_fraction_full 0.996
_diffrn_reflns_point_group_measured_fraction_max 0.991
_diffrn_reflns_theta_full 25.242
_diffrn_reflns_theta_max 26.481
_diffrn_reflns_theta_min 2.038
_diffrn_source 'sealed tube'
_exptl_absorpt_coefficient_mu 1.836
_exptl_absorpt_correction_T_max 0.7454
_exptl_absorpt_correction_T_min 0.6599
_exptl_absorpt_correction_type multi-scan
_exptl_absorpt_process_details
'SADABS-2012/1 (Bruker,2012) was used for absorption correction. wR2(int) was 0.0464 before and 0.0339 after correction. The Ratio of minimum to maximum transmission is 0.8853. The \l/2 correction factor is 0.0015.'
_exptl_crystal_colour colourless
_exptl_crystal_colour_primary colourless
_exptl_crystal_density_diffrn 1.384
_exptl_crystal_description prism
_exptl_crystal_F_000 896
_exptl_crystal_preparation Luminescent
_exptl_crystal_size_max 0.36
_exptl_crystal_size_mid 0.3
_exptl_crystal_size_min 0.12
_refine_diff_density_max 0.618
_refine_diff_density_min -0.417
_refine_diff_density_rms 0.079
_refine_ls_extinction_method none
_refine_ls_goodness_of_fit_ref 1.047
_refine_ls_hydrogen_treatment constr
_refine_ls_matrix_type full
_refine_ls_number_parameters 479
_refine_ls_number_reflns 8512
_refine_ls_number_restraints 7
_refine_ls_restrained_S_all 1.047
_refine_ls_R_factor_all 0.0297
_refine_ls_R_factor_gt 0.0252
_refine_ls_shift/su_max 0.002
_refine_ls_shift/su_mean 0.000
_refine_ls_structure_factor_coef Fsqd
_refine_ls_weighting_details 'w=1/[\s^2^(Fo^2^)+(0.0218P)^2^+0.2403P] where P=(Fo^2^+2Fc^2^)/3'
_refine_ls_weighting_scheme calc
_refine_ls_wR_factor_gt 0.0521
_refine_ls_wR_factor_ref 0.0539
_reflns_Friedel_coverage 0.000
_reflns_number_gt 7736
_reflns_number_total 8512
_reflns_threshold_expression 'I > 2\s(I)'
_cod_data_source_file d0nj04201c2.cif
_cod_data_source_block moa46
_cod_depositor_comments 'Adding full bibliography for 7060074--7060081.cif.'
_cod_database_code 7060079
_shelx_shelxl_version_number 2017/1
_shelx_space_group_comment
;
The symmetry employed for this shelxl refinement is uniquely defined
by the following loop, which should always be used as a source of
symmetry information in preference to the above space-group names.
They are only intended as comments.
;
_shelx_estimated_absorpt_t_max 0.810
_shelx_estimated_absorpt_t_min 0.558
_olex2_refinement_description
;
1. Fixed Uiso
 At 1.2 times of:
  All C(H) groups, All C(H,H) groups, All C(H,H,H,H) groups
 At 1.5 times of:
  All C(H,H,H) groups
2. Restrained distances
 C43B-C42 \\sim C43A-C42 \\sim C44A-C45 \\sim C44B-C45
 with sigma of 0.02
 C43B-C44B \\sim C44A-C43A
 with sigma of 0.02
3. Others
 Sof(H42C)=Sof(H42D)=Sof(H45C)=Sof(H45D)=Sof(C43B)=Sof(H43C)=Sof(H43D)=
 Sof(C44B)=Sof(H44C)=Sof(H44D)=1-FVAR(1)
 Sof(H42A)=Sof(H42B)=Sof(H45A)=Sof(H45B)=Sof(C43A)=Sof(H43A)=Sof(H43B)=
 Sof(C44A)=Sof(H44A)=Sof(H44B)=FVAR(1)
4.a Ternary CH refined with riding coordinates:
 C12(H12), C15(H15), C24(H24), C27(H27)
4.b Secondary CH2 refined with riding coordinates:
 C42(H42A,H42B), C42(H42C,H42D), C45(H45A,H45B), C45(H45C,H45D), C43A(H43A,
 H43B), C44A(H44A,H44B), C43B(H43C,H43D), C44B(H44C,H44D)
4.c Aromatic/amide H refined with riding coordinates:
 C2(H2), C8(H8), C9(H9), C10(H10), C20(H20), C21(H21), C22(H22), C31(H31),
 C32(H32), C33(H33), C34(H34), C35(H35), C37(H37), C38(H38), C39(H39), C40(H40),
  C41(H41)
4.d Idealised Me refined as rotating group:
 C4(H4A,H4B,H4C), C5(H5A,H5B,H5C), C13(H13A,H13B,H13C), C14(H14A,H14B,H14C),
 C16(H16A,H16B,H16C), C17(H17A,H17B,H17C), C25(H25A,H25B,H25C), C26(H26A,H26B,
 H26C), C28(H28A,H28B,H28C), C29(H29A,H29B,H29C)
;
_olex2_submission_special_instructions 'No special instructions were received'

loop_
_space_group_symop_operation_xyz
'x, y, z'
'-x, -y, -z'

loop_
_atom_site_label
_atom_site_type_symbol
_atom_site_fract_x
_atom_site_fract_y
_atom_site_fract_z
_atom_site_U_iso_or_equiv
_atom_site_adp_type
_atom_site_occupancy
_atom_site_site_symmetry_order
_atom_site_calc_flag
_atom_site_refinement_flags_posn
_atom_site_refinement_flags_adp
_atom_site_refinement_flags_occupancy
_atom_site_disorder_assembly
_atom_site_disorder_group
Tb1 Tb 0.52846(2) 0.71483(2) 0.27927(2) 0.01511(4) Uani 1 1 d . . . . .
S1 S 0.52500(6) 0.48687(6) 0.31311(4) 0.02286(14) Uani 1 1 d . . . . .
S2 S 0.71225(6) 0.79922(6) 0.29837(4) 0.02388(15) Uani 1 1 d . . . . .
O1 O 0.44360(16) 0.77338(15) 0.40982(9) 0.0199(4) Uani 1 1 d . . . . .
N1 N 0.35031(18) 0.87267(18) 0.23033(11) 0.0160(4) Uani 1 1 d . . . . .
N2 N 0.60744(18) 0.66772(18) 0.14831(10) 0.0155(4) Uani 1 1 d . . . . .
C1 C 0.3133(2) 0.8693(2) 0.16434(14) 0.0193(5) Uani 1 1 d . . . . .
C2 C 0.3929(2) 0.7811(2) 0.10633(13) 0.0192(5) Uani 1 1 d . . . . .
H2 H 0.347316 0.779321 0.066881 0.023 Uiso 1 1 calc R . . . .
C3 C 0.5297(2) 0.6939(2) 0.09596(13) 0.0187(5) Uani 1 1 d . . . . .
C4 C 0.1775(2) 0.9661(3) 0.14943(15) 0.0303(6) Uani 1 1 d . . . . .
H4A H 0.112096 0.929690 0.162747 0.045 Uiso 1 1 calc GR . . . .
H4B H 0.182520 0.984829 0.096854 0.045 Uiso 1 1 calc GR . . . .
H4C H 0.149829 1.046635 0.179029 0.045 Uiso 1 1 calc GR . . . .
C5 C 0.5847(3) 0.6308(3) 0.01928(14) 0.0275(6) Uani 1 1 d . . . . .
H5A H 0.682060 0.600621 0.010343 0.041 Uiso 1 1 calc GR . . . .
H5B H 0.545000 0.694138 -0.017283 0.041 Uiso 1 1 calc GR . . . .
H5C H 0.562629 0.556624 0.015034 0.041 Uiso 1 1 calc GR . . . .
C6 C 0.2738(2) 0.9833(2) 0.28118(13) 0.0176(5) Uani 1 1 d . . . . .
C7 C 0.3205(2) 1.0811(2) 0.28289(14) 0.0221(6) Uani 1 1 d . . . . .
C8 C 0.2532(3) 1.1842(2) 0.33461(16) 0.0299(6) Uani 1 1 d . . . . .
H8 H 0.284269 1.249948 0.336542 0.036 Uiso 1 1 calc R . . . .
C9 C 0.1430(3) 1.1933(3) 0.38289(17) 0.0346(7) Uani 1 1 d . . . . .
H9 H 0.098852 1.264196 0.418132 0.042 Uiso 1 1 calc R . . . .
C10 C 0.0963(2) 1.0988(3) 0.38017(15) 0.0286(6) Uani 1 1 d . . . . .
H10 H 0.018593 1.106983 0.413149 0.034 Uiso 1 1 calc R . . . .
C11 C 0.1598(2) 0.9924(2) 0.33056(14) 0.0207(5) Uani 1 1 d . . . . .
C12 C 0.4378(3) 1.0791(3) 0.22769(15) 0.0290(6) Uani 1 1 d . . . . .
H12 H 0.497028 0.986148 0.212181 0.035 Uiso 1 1 calc R . . . .
C13 C 0.3900(4) 1.1501(4) 0.1584(2) 0.0628(11) Uani 1 1 d . . . . .
H13A H 0.344829 1.107270 0.134875 0.094 Uiso 1 1 calc GR . . . .
H13B H 0.466997 1.148034 0.123818 0.094 Uiso 1 1 calc GR . . . .
H13C H 0.327456 1.240621 0.172192 0.094 Uiso 1 1 calc GR . . . .
C14 C 0.5223(3) 1.1348(3) 0.26011(18) 0.0402(8) Uani 1 1 d . . . . .
H14A H 0.468995 1.227828 0.272316 0.060 Uiso 1 1 calc GR . . . .
H14B H 0.601186 1.122510 0.223822 0.060 Uiso 1 1 calc GR . . . .
H14C H 0.550921 1.089847 0.304978 0.060 Uiso 1 1 calc GR . . . .
C15 C 0.1015(2) 0.8929(2) 0.33153(14) 0.0235(6) Uani 1 1 d . . . . .
H15 H 0.157901 0.822580 0.293042 0.028 Uiso 1 1 calc R . . . .
C16 C -0.0436(3) 0.9560(3) 0.31442(17) 0.0346(7) Uani 1 1 d . . . . .
H16A H -0.101830 1.018668 0.354599 0.052 Uiso 1 1 calc GR . . . .
H16B H -0.075119 0.888418 0.309871 0.052 Uiso 1 1 calc GR . . . .
H16C H -0.045739 1.000894 0.267956 0.052 Uiso 1 1 calc GR . . . .
C17 C 0.1001(3) 0.8321(3) 0.40699(16) 0.0337(7) Uani 1 1 d . . . . .
H17A H 0.191916 0.786751 0.417360 0.050 Uiso 1 1 calc GR . . . .
H17B H 0.060283 0.770024 0.406508 0.050 Uiso 1 1 calc GR . . . .
H17C H 0.047163 0.900504 0.445374 0.050 Uiso 1 1 calc GR . . . .
C18 C 0.7522(2) 0.5973(2) 0.12578(13) 0.0186(5) Uani 1 1 d . . . . .
C19 C 0.8179(2) 0.4610(2) 0.12506(13) 0.0204(5) Uani 1 1 d . . . . .
C20 C 0.9581(2) 0.4025(3) 0.10801(14) 0.0257(6) Uani 1 1 d . . . . .
H20 H 1.004137 0.310558 0.108504 0.031 Uiso 1 1 calc R . . . .
C21 C 1.0303(3) 0.4739(3) 0.09071(15) 0.0300(6) Uani 1 1 d . . . . .
H21 H 1.125105 0.431888 0.079814 0.036 Uiso 1 1 calc R . . . .
C22 C 0.9639(3) 0.6080(3) 0.08921(14) 0.0269(6) Uani 1 1 d . . . . .
H22 H 1.014262 0.656935 0.075709 0.032 Uiso 1 1 calc R . . . .
C23 C 0.8253(2) 0.6728(2) 0.10698(13) 0.0202(5) Uani 1 1 d . . . . .
C24 C 0.7483(3) 0.3714(2) 0.13850(15) 0.0263(6) Uani 1 1 d . . . . .
H24 H 0.651190 0.425625 0.156342 0.032 Uiso 1 1 calc R . . . .
C25 C 0.8047(3) 0.2725(3) 0.19699(17) 0.0340(7) Uani 1 1 d . . . . .
H25A H 0.895631 0.209691 0.177205 0.051 Uiso 1 1 calc GR . . . .
H25B H 0.747692 0.226571 0.209842 0.051 Uiso 1 1 calc GR . . . .
H25C H 0.806609 0.317928 0.241270 0.051 Uiso 1 1 calc GR . . . .
C26 C 0.7610(3) 0.2961(3) 0.06675(17) 0.0413(8) Uani 1 1 d . . . . .
H26A H 0.727570 0.357718 0.028308 0.062 Uiso 1 1 calc GR . . . .
H26B H 0.708387 0.245230 0.075910 0.062 Uiso 1 1 calc GR . . . .
H26C H 0.855170 0.237593 0.050415 0.062 Uiso 1 1 calc GR . . . .
C27 C 0.7573(3) 0.8208(3) 0.10423(14) 0.0268(6) Uani 1 1 d . . . . .
H27 H 0.674564 0.852848 0.142032 0.032 Uiso 1 1 calc R . . . .
C28 C 0.8441(3) 0.8869(3) 0.12258(17) 0.0404(8) Uani 1 1 d . . . . .
H28A H 0.879413 0.853302 0.168296 0.061 Uiso 1 1 calc GR . . . .
H28B H 0.789854 0.981010 0.129130 0.061 Uiso 1 1 calc GR . . . .
H28C H 0.918534 0.868888 0.082079 0.061 Uiso 1 1 calc GR . . . .
C29 C 0.7145(3) 0.8640(3) 0.02878(16) 0.0393(7) Uani 1 1 d . . . . .
H29A H 0.793058 0.829221 -0.009900 0.059 Uiso 1 1 calc GR . . . .
H29B H 0.673320 0.959138 0.028644 0.059 Uiso 1 1 calc GR . . . .
H29C H 0.649670 0.831184 0.019364 0.059 Uiso 1 1 calc GR . . . .
C30 C 0.3668(2) 0.5215(2) 0.28700(14) 0.0194(5) Uani 1 1 d . . . . .
C31 C 0.2662(3) 0.5130(3) 0.33846(15) 0.0267(6) Uani 1 1 d . . . . .
H31 H 0.282776 0.489290 0.387264 0.032 Uiso 1 1 calc R . . . .
C32 C 0.1420(3) 0.5384(3) 0.31986(16) 0.0308(6) Uani 1 1 d . . . . .
H32 H 0.074824 0.530944 0.355698 0.037 Uiso 1 1 calc R . . . .
C33 C 0.1154(3) 0.5745(3) 0.24960(17) 0.0345(7) Uani 1 1 d . . . . .
H33 H 0.030034 0.592909 0.236946 0.041 Uiso 1 1 calc R . . . .
C34 C 0.2150(3) 0.5835(3) 0.19760(16) 0.0351(7) Uani 1 1 d . . . . .
H34 H 0.197405 0.608949 0.149150 0.042 Uiso 1 1 calc R . . . .
C35 C 0.3401(3) 0.5556(3) 0.21599(15) 0.0280(6) Uani 1 1 d . . . . .
H35 H 0.408186 0.559934 0.179558 0.034 Uiso 1 1 calc R . . . .
C36 C 0.7664(2) 0.6689(2) 0.35773(13) 0.0196(5) Uani 1 1 d . . . . .
C37 C 0.7800(2) 0.6884(3) 0.43067(14) 0.0237(6) Uani 1 1 d . . . . .
H37 H 0.764202 0.772651 0.448032 0.028 Uiso 1 1 calc R . . . .
C38 C 0.8160(2) 0.5866(3) 0.47745(14) 0.0281(6) Uani 1 1 d . . . . .
H38 H 0.826563 0.601056 0.526459 0.034 Uiso 1 1 calc R . . . .
C39 C 0.8371(2) 0.4635(3) 0.45401(15) 0.0287(6) Uani 1 1 d . . . . .
H39 H 0.858815 0.394768 0.487277 0.034 Uiso 1 1 calc R . . . .
C40 C 0.8265(2) 0.4411(3) 0.38224(15) 0.0271(6) Uani 1 1 d . . . . .
H40 H 0.841218 0.356774 0.365785 0.033 Uiso 1 1 calc R . . . .
C41 C 0.7940(2) 0.5430(2) 0.33363(14) 0.0227(6) Uani 1 1 d . . . . .
H41 H 0.790752 0.526283 0.283585 0.027 Uiso 1 1 calc R . . . .
C42 C 0.4206(3) 0.8981(2) 0.44397(14) 0.0255(6) Uani 1 1 d D . . . .
H42A H 0.333933 0.967110 0.434796 0.031 Uiso 0.798(10) 1 calc R . P A 1
H42B H 0.492837 0.924033 0.423717 0.031 Uiso 0.798(10) 1 calc R . P A 1
H42C H 0.365336 0.971133 0.415707 0.031 Uiso 0.202(10) 1 calc R . P A 2
H42D H 0.506691 0.903062 0.445187 0.031 Uiso 0.202(10) 1 calc R . P A 2
C45 C 0.4435(3) 0.6840(2) 0.46958(14) 0.0271(6) Uani 1 1 d D . . . .
H45A H 0.536045 0.625313 0.476320 0.032 Uiso 0.798(10) 1 calc R . P A 1
H45B H 0.396956 0.630743 0.458463 0.032 Uiso 0.798(10) 1 calc R . P A 1
H45C H 0.529060 0.604884 0.463950 0.032 Uiso 0.202(10) 1 calc R . P A 2
H45D H 0.368954 0.658191 0.470376 0.032 Uiso 0.202(10) 1 calc R . P A 2
C43A C 0.4195(5) 0.8765(4) 0.52598(19) 0.0324(12) Uani 0.798(10) 1 d D . P A 1
H43A H 0.510346 0.847136 0.539031 0.039 Uiso 0.798(10) 1 calc R . P A 1
H43B H 0.358217 0.956724 0.555729 0.039 Uiso 0.798(10) 1 calc R . P A 1
C44A C 0.3699(5) 0.7711(4) 0.5375(2) 0.0301(11) Uani 0.798(10) 1 d D . P A 1
H44A H 0.394492 0.724892 0.583263 0.036 Uiso 0.798(10) 1 calc R . P A 1
H44B H 0.271785 0.806844 0.539382 0.036 Uiso 0.798(10) 1 calc R . P A 1
C43B C 0.3489(16) 0.9045(12) 0.5210(6) 0.021(4) Uiso 0.202(10) 1 d D . P A 2
H43C H 0.252753 0.927295 0.521808 0.025 Uiso 0.202(10) 1 calc R . P A 2
H43D H 0.358945 0.966409 0.553997 0.025 Uiso 0.202(10) 1 calc R . P A 2
C44B C 0.4249(18) 0.7655(13) 0.5403(8) 0.027(5) Uiso 0.202(10) 1 d D . P A 2
H44C H 0.373371 0.742118 0.582343 0.032 Uiso 0.202(10) 1 calc R . P A 2
H44D H 0.512561 0.751441 0.553438 0.032 Uiso 0.202(10) 1 calc R . P A 2

loop_
_atom_site_aniso_label
_atom_site_aniso_U_11
_atom_site_aniso_U_22
_atom_site_aniso_U_33
_atom_site_aniso_U_23
_atom_site_aniso_U_13
_atom_site_aniso_U_12
Tb1 0.01456(6) 0.01779(7) 0.01360(6) 0.00235(4) -0.00306(4) -0.00724(5)
S1 0.0227(3) 0.0208(3) 0.0268(4) 0.0045(3) -0.0051(3) -0.0105(3)
S2 0.0257(3) 0.0306(4) 0.0236(4) 0.0084(3) -0.0081(3) -0.0189(3)
O1 0.0226(9) 0.0178(9) 0.0177(9) 0.0015(7) -0.0016(7) -0.0076(8)
N1 0.0157(10) 0.0162(10) 0.0162(11) 0.0010(8) -0.0018(8) -0.0072(9)
N2 0.0147(9) 0.0183(11) 0.0150(11) 0.0002(8) -0.0017(8) -0.0087(9)
C1 0.0187(12) 0.0221(13) 0.0210(14) 0.0061(11) -0.0042(11) -0.0122(11)
C2 0.0189(12) 0.0268(14) 0.0170(13) 0.0018(11) -0.0071(10) -0.0133(11)
C3 0.0235(13) 0.0219(13) 0.0148(13) 0.0008(10) -0.0008(10) -0.0142(11)
C4 0.0222(13) 0.0378(17) 0.0251(15) 0.0045(13) -0.0084(12) -0.0058(13)
C5 0.0289(14) 0.0375(16) 0.0169(14) -0.0036(12) -0.0039(11) -0.0143(13)
C6 0.0140(11) 0.0150(12) 0.0214(13) 0.0019(10) -0.0058(10) -0.0029(10)
C7 0.0210(13) 0.0160(13) 0.0287(15) 0.0044(11) -0.0084(11) -0.0060(11)
C8 0.0271(14) 0.0176(14) 0.0461(19) -0.0018(13) -0.0083(13) -0.0095(12)
C9 0.0261(15) 0.0219(15) 0.0461(19) -0.0173(13) 0.0002(14) -0.0017(13)
C10 0.0189(13) 0.0255(15) 0.0335(17) -0.0073(12) 0.0022(12) -0.0034(12)
C11 0.0170(12) 0.0200(13) 0.0245(14) 0.0016(11) -0.0064(11) -0.0063(11)
C12 0.0308(15) 0.0236(14) 0.0341(17) 0.0022(12) 0.0006(13) -0.0148(13)
C13 0.076(3) 0.085(3) 0.049(2) 0.038(2) -0.020(2) -0.054(2)
C14 0.0348(16) 0.0308(17) 0.058(2) -0.0030(15) 0.0018(15) -0.0197(14)
C15 0.0201(13) 0.0256(14) 0.0246(15) -0.0034(11) 0.0005(11) -0.0106(12)
C16 0.0241(14) 0.0445(18) 0.0387(18) 0.0032(14) -0.0075(13) -0.0170(14)
C17 0.0353(16) 0.0343(17) 0.0308(17) 0.0018(13) -0.0008(13) -0.0157(14)
C18 0.0168(12) 0.0260(14) 0.0127(12) -0.0028(10) 0.0008(10) -0.0097(11)
C19 0.0203(12) 0.0254(14) 0.0154(13) -0.0035(10) -0.0004(10) -0.0101(11)
C20 0.0202(13) 0.0274(15) 0.0234(15) -0.0029(12) -0.0012(11) -0.0047(12)
C21 0.0177(13) 0.0425(18) 0.0264(16) -0.0036(13) 0.0006(11) -0.0104(13)
C22 0.0243(14) 0.0421(17) 0.0212(14) 0.0001(12) 0.0001(11) -0.0218(14)
C23 0.0232(13) 0.0301(15) 0.0112(12) -0.0017(10) -0.0006(10) -0.0157(12)
C24 0.0216(13) 0.0210(14) 0.0339(16) -0.0041(12) 0.0001(12) -0.0079(12)
C25 0.0300(15) 0.0275(15) 0.0421(19) 0.0031(13) -0.0008(13) -0.0116(13)
C26 0.0508(19) 0.0355(18) 0.043(2) -0.0062(15) -0.0113(16) -0.0215(16)
C27 0.0302(14) 0.0298(15) 0.0228(15) 0.0018(12) 0.0025(12) -0.0173(13)
C28 0.0510(19) 0.0399(18) 0.0415(19) 0.0011(15) -0.0030(15) -0.0314(16)
C29 0.0481(18) 0.0379(18) 0.0336(18) 0.0105(14) -0.0095(15) -0.0193(16)
C30 0.0199(12) 0.0112(12) 0.0261(14) 0.0007(10) -0.0025(11) -0.0060(10)
C31 0.0283(14) 0.0294(15) 0.0239(15) 0.0033(12) -0.0006(12) -0.0151(13)
C32 0.0256(14) 0.0358(16) 0.0326(17) 0.0011(13) 0.0034(12) -0.0173(13)
C33 0.0250(14) 0.0405(18) 0.0404(19) 0.0007(14) -0.0067(13) -0.0155(14)
C34 0.0327(15) 0.0457(19) 0.0309(17) 0.0095(14) -0.0113(13) -0.0186(15)
C35 0.0253(14) 0.0327(16) 0.0288(16) 0.0059(12) -0.0021(12) -0.0158(13)
C36 0.0139(11) 0.0283(14) 0.0187(13) 0.0021(11) -0.0012(10) -0.0114(11)
C37 0.0208(13) 0.0295(15) 0.0234(14) -0.0016(11) -0.0033(11) -0.0129(12)
C38 0.0261(14) 0.0407(17) 0.0185(14) 0.0059(12) -0.0069(11) -0.0141(13)
C39 0.0247(14) 0.0328(16) 0.0273(16) 0.0098(13) -0.0069(12) -0.0103(13)
C40 0.0230(13) 0.0234(14) 0.0318(16) 0.0015(12) -0.0072(12) -0.0060(12)
C41 0.0170(12) 0.0297(15) 0.0197(14) -0.0013(11) -0.0042(11) -0.0077(12)
C42 0.0324(15) 0.0212(14) 0.0214(14) -0.0032(11) -0.0029(12) -0.0101(12)
C45 0.0341(15) 0.0253(15) 0.0195(14) 0.0075(11) -0.0017(12) -0.0115(13)
C43A 0.037(3) 0.035(2) 0.022(2) -0.0058(16) -0.0050(17) -0.011(2)
C44A 0.035(3) 0.035(2) 0.020(2) 0.0012(15) 0.0008(17) -0.016(2)

loop_
_atom_type_symbol
_atom_type_description
_atom_type_scat_dispersion_real
_atom_type_scat_dispersion_imag
_atom_type_scat_source
C C 0.0033 0.0016 'International Tables Vol C Tables 4.2.6.8 and 6.1.1.4'
H H 0.0000 0.0000 'International Tables Vol C Tables 4.2.6.8 and 6.1.1.4'
N N 0.0061 0.0033 'International Tables Vol C Tables 4.2.6.8 and 6.1.1.4'
O O 0.0106 0.0060 'International Tables Vol C Tables 4.2.6.8 and 6.1.1.4'
S S 0.1246 0.1234 'International Tables Vol C Tables 4.2.6.8 and 6.1.1.4'
Tb Tb -0.1723 4.1537 'International Tables Vol C Tables 4.2.6.8 and 6.1.1.4'

loop_
_geom_angle_atom_site_label_1
_geom_angle_atom_site_label_2
_geom_angle_atom_site_label_3
_geom_angle
_geom_angle_site_symmetry_1
_geom_angle_site_symmetry_3
_geom_angle_publ_flag
S1 Tb1 S2 128.401(19) . . ?
O1 Tb1 S1 84.85(4) . . ?
O1 Tb1 S2 85.80(4) . . ?
N1 Tb1 S1 119.73(5) . . ?
N1 Tb1 S2 111.83(5) . . ?
N1 Tb1 O1 98.60(6) . . ?
N1 Tb1 N2 79.07(7) . . ?
N2 Tb1 S1 97.63(5) . . ?
N2 Tb1 S2 93.62(4) . . ?
N2 Tb1 O1 177.21(6) . . ?
C30 S1 Tb1 96.69(7) . . ?
C36 S2 Tb1 84.44(7) . . ?
C42 O1 Tb1 123.15(13) . . ?
C42 O1 C45 107.89(18) . . ?
C45 O1 Tb1 126.84(14) . . ?
C1 N1 Tb1 128.01(16) . . ?
C1 N1 C6 119.94(19) . . ?
C6 N1 Tb1 112.04(13) . . ?
C3 N2 Tb1 125.33(16) . . ?
C3 N2 C18 117.9(2) . . ?
C18 N2 Tb1 116.68(13) . . ?
N1 C1 C2 124.3(2) . . ?
N1 C1 C4 119.8(2) . . ?
C2 C1 C4 115.9(2) . . ?
C1 C2 C3 131.1(2) . . ?
N2 C3 C2 124.2(2) . . ?
N2 C3 C5 121.2(2) . . ?
C2 C3 C5 114.7(2) . . ?
C7 C6 N1 117.7(2) . . ?
C11 C6 N1 122.0(2) . . ?
C11 C6 C7 120.2(2) . . ?
C6 C7 C12 121.8(2) . . ?
C8 C7 C6 118.6(2) . . ?
C8 C7 C12 119.5(2) . . ?
C9 C8 C7 121.4(2) . . ?
C8 C9 C10 119.8(3) . . ?
C9 C10 C11 121.7(2) . . ?
C6 C11 C15 123.6(2) . . ?
C10 C11 C6 118.2(2) . . ?
C10 C11 C15 118.2(2) . . ?
C7 C12 C13 110.9(2) . . ?
C7 C12 C14 113.3(2) . . ?
C14 C12 C13 110.1(2) . . ?
C11 C15 C16 111.2(2) . . ?
C11 C15 C17 111.1(2) . . ?
C17 C15 C16 108.3(2) . . ?
C19 C18 N2 122.0(2) . . ?
C19 C18 C23 120.8(2) . . ?
C23 C18 N2 117.1(2) . . ?
C18 C19 C24 124.8(2) . . ?
C20 C19 C18 118.0(2) . . ?
C20 C19 C24 117.2(2) . . ?
C21 C20 C19 122.0(2) . . ?
C20 C21 C22 119.4(2) . . ?
C21 C22 C23 121.7(2) . . ?
C18 C23 C27 122.5(2) . . ?
C22 C23 C18 118.0(2) . . ?
C22 C23 C27 119.5(2) . . ?
C19 C24 C25 112.3(2) . . ?
C19 C24 C26 111.1(2) . . ?
C25 C24 C26 108.3(2) . . ?
C23 C27 C28 113.3(2) . . ?
C23 C27 C29 111.7(2) . . ?
C28 C27 C29 108.8(2) . . ?
C31 C30 S1 119.59(19) . . ?
C31 C30 C35 118.2(2) . . ?
C35 C30 S1 122.20(18) . . ?
C32 C31 C30 121.1(2) . . ?
C33 C32 C31 120.3(2) . . ?
C32 C33 C34 119.2(2) . . ?
C33 C34 C35 120.4(3) . . ?
C30 C35 C34 120.8(2) . . ?
C37 C36 S2 121.3(2) . . ?
C41 C36 S2 120.64(19) . . ?
C41 C36 C37 118.0(2) . . ?
C38 C37 C36 120.6(2) . . ?
C37 C38 C39 120.9(2) . . ?
C40 C39 C38 119.7(2) . . ?
C39 C40 C41 119.8(3) . . ?
C36 C41 C40 120.9(2) . . ?
O1 C42 C43A 105.7(2) . . ?
O1 C42 C43B 106.4(5) . . ?
O1 C45 C44A 104.9(2) . . ?
O1 C45 C44B 103.3(6) . . ?
C44A C43A C42 102.9(3) . . ?
C45 C44A C43A 101.2(3) . . ?
C42 C43B C44B 98.9(10) . . ?
C43B C44B C45 104.8(10) . . ?

loop_
_geom_bond_atom_site_label_1
_geom_bond_atom_site_label_2
_geom_bond_distance
_geom_bond_site_symmetry_2
_geom_bond_publ_flag
Tb1 S1 2.6632(6) . ?
Tb1 S2 2.6732(6) . ?
Tb1 O1 2.4331(17) . ?
Tb1 N1 2.3289(18) . ?
Tb1 N2 2.4177(19) . ?
S1 C30 1.778(2) . ?
S2 C36 1.763(2) . ?
O1 C42 1.467(3) . ?
O1 C45 1.476(3) . ?
N1 C1 1.342(3) . ?
N1 C6 1.444(3) . ?
N2 C3 1.335(3) . ?
N2 C18 1.464(3) . ?
C1 C2 1.391(3) . ?
C1 C4 1.512(3) . ?
C2 C3 1.411(3) . ?
C3 C5 1.510(3) . ?
C6 C7 1.416(3) . ?
C6 C11 1.412(3) . ?
C7 C8 1.389(4) . ?
C7 C12 1.521(4) . ?
C8 C9 1.369(4) . ?
C9 C10 1.381(4) . ?
C10 C11 1.387(4) . ?
C11 C15 1.523(3) . ?
C12 C13 1.530(4) . ?
C12 C14 1.528(4) . ?
C15 C16 1.548(3) . ?
C15 C17 1.532(3) . ?
C18 C19 1.405(3) . ?
C18 C23 1.418(3) . ?
C19 C20 1.404(3) . ?
C19 C24 1.516(3) . ?
C20 C21 1.367(4) . ?
C21 C22 1.386(4) . ?
C22 C23 1.392(3) . ?
C23 C27 1.527(3) . ?
C24 C25 1.535(4) . ?
C24 C26 1.541(4) . ?
C27 C28 1.531(4) . ?
C27 C29 1.533(4) . ?
C30 C31 1.388(3) . ?
C30 C35 1.389(3) . ?
C31 C32 1.387(3) . ?
C32 C33 1.379(4) . ?
C33 C34 1.387(4) . ?
C34 C35 1.389(4) . ?
C36 C37 1.401(3) . ?
C36 C41 1.397(3) . ?
C37 C38 1.378(3) . ?
C38 C39 1.384(4) . ?
C39 C40 1.377(4) . ?
C40 C41 1.399(3) . ?
C42 C43A 1.516(4) . ?
C42 C43B 1.500(11) . ?
C45 C44A 1.506(4) . ?
C45 C44B 1.546(12) . ?
C43A C44A 1.515(5) . ?
C43B C44B 1.507(15) . ?
